data_2243127
loop_
_publ_author_name
'Duong Khanh, Linh'
'Hanh Trinh Thi, My'
'Quynh Bui Thi, Thuy'
'Vu Quoc, Trung'
'Nguyen Thien, Vuong'
'Van Meervelt, Luc'

_publ_section_title
;
 Synthesis, crystal structure and Hirshfeld surface analysis of
 4-[3-(4-hydroxyphenyl)-4,5-dihydro-1<i>H</i>-pyrazol-5-yl]-2-methoxyphenol
 monohydrate
;
_journal_coeditor_code SJ5579
_journal_issue 11
_journal_name_full 'Acta Crystallographica Section E'
_journal_page_first 1590
_journal_page_last 1594
_journal_paper_doi 10.1107/S2056989019013379
_journal_volume 75
_journal_year 2019
_chemical_formula_iupac 'C16 H16 N2 O3, H2 O'
_chemical_formula_moiety 'C16 H16 N2 O3, H2 O'
_chemical_formula_sum 'C16 H18 N2 O4'
_chemical_formula_weight 302.32
_chemical_name_systematic
;
4-[3-(4-Hydroxyphenyl)-4,5-dihydro-1<i>H</i>-pyrazol-5-yl]-2-methoxyphenol
monohydrate
;
_space_group_crystal_system orthorhombic
_space_group_IT_number 61
_space_group_name_Hall '-P 2ac 2ab'
_space_group_name_H-M_alt 'P b c a'
_symmetry_space_group_name_Hall '-P 2ac 2ab'
_symmetry_space_group_name_H-M 'P b c a'
_atom_sites_solution_hydrogens mixed
_audit_creation_method
;
Olex2 1.2
(compiled 2018.05.29 svn.r3510 for OlexSys, GUI svn.r5506)
;
_cell_angle_alpha 90
_cell_angle_beta 90
_cell_angle_gamma 90
_cell_formula_units_Z 8
_cell_length_a 12.1452(5)
_cell_length_b 8.1784(3)
_cell_length_c 31.2738(12)
_cell_measurement_reflns_used 4406
_cell_measurement_temperature 293(2)
_cell_measurement_theta_max 24.7740
_cell_measurement_theta_min 3.0940
_cell_volume 3106.4(2)
_computing_cell_refinement
;
CrysAlis PRO (Rigaku OD, 2018)
;
_computing_data_collection
;
CrysAlis PRO (Rigaku OD, 2018)
;
_computing_data_reduction
;
CrysAlis PRO (Rigaku OD, 2018)
;
_computing_molecular_graphics
;
<i>OLEX2</i> (Dolomanov <i>et al.</i>,  2009)
;
_computing_publication_material
;
<i>OLEX2</i> (Dolomanov <i>et al.</i>,  2009)
;
_computing_structure_refinement
;
SHELXL2016 (Sheldrick, 2015b)
;
_computing_structure_solution
;
SHELXT2014 (Sheldrick, 2015a)
;
_diffrn_ambient_temperature 293(2)
_diffrn_detector 'CCD plate'
_diffrn_detector_area_resol_mean 15.9631
_diffrn_measured_fraction_theta_full 0.996
_diffrn_measured_fraction_theta_max 0.997
_diffrn_measurement_device 'four-circle diffractometer'
_diffrn_measurement_device_type 'Rigaku Oxford Diffraction SuperNova, Single source at offset/far, Eos'
_diffrn_measurement_method '\w scans'
_diffrn_radiation_monochromator mirror
_diffrn_radiation_probe x-ray
_diffrn_radiation_type MoK\a
_diffrn_radiation_wavelength 0.71073
_diffrn_reflns_av_R_equivalents 0.0392
_diffrn_reflns_av_unetI/netI 0.0375
_diffrn_reflns_limit_h_max 15
_diffrn_reflns_limit_h_min -15
_diffrn_reflns_limit_k_max 9
_diffrn_reflns_limit_k_min -10
_diffrn_reflns_limit_l_max 39
_diffrn_reflns_limit_l_min -38
_diffrn_reflns_number 16817
_diffrn_reflns_theta_full 25.242
_diffrn_reflns_theta_max 26.372
_diffrn_reflns_theta_min 2.605
_diffrn_source 'micro-focus sealed X-ray tube'
_exptl_absorpt_coefficient_mu 0.094
_exptl_absorpt_correction_T_max 1.00000
_exptl_absorpt_correction_T_min 0.69684
_exptl_absorpt_correction_type multi-scan
_exptl_absorpt_process_details
;
(CrysAlis PRO; Rigaku OD, 2018)
;
_exptl_crystal_colour yellow
_exptl_crystal_density_diffrn 1.293
_exptl_crystal_description plate
_exptl_crystal_F_000 1280
_exptl_crystal_size_max 0.5
_exptl_crystal_size_mid 0.2
_exptl_crystal_size_min 0.05
_refine_diff_density_max 0.175
_refine_diff_density_min -0.186
_refine_ls_extinction_method none
_refine_ls_goodness_of_fit_ref 1.029
_refine_ls_hydrogen_treatment mixed
_refine_ls_matrix_type full
_refine_ls_number_parameters 220
_refine_ls_number_reflns 3172
_refine_ls_number_restraints 0
_refine_ls_restrained_S_all 1.029
_refine_ls_R_factor_all 0.0750
_refine_ls_R_factor_gt 0.0502
_refine_ls_shift/su_max 0.000
_refine_ls_shift/su_mean 0.000
_refine_ls_structure_factor_coef Fsqd
_refine_ls_weighting_details 'w=1/[\s^2^(Fo^2^)+(0.0321P)^2^+1.8202P] where P=(Fo^2^+2Fc^2^)/3'
_refine_ls_weighting_scheme calc
_refine_ls_wR_factor_gt 0.1023
_refine_ls_wR_factor_ref 0.1154
_reflns_number_gt 2241
_reflns_number_total 3172
_reflns_threshold_expression 'I > 2\s(I)'
_cod_data_source_file sj5579sup1.cif
_cod_data_source_block I
_cod_database_code 2243127
_shelx_space_group_comment
;
The symmetry employed for this shelxl refinement is uniquely defined
by the following loop, which should always be used as a source of
symmetry information in preference to the above space-group names.
They are only intended as comments.
;
_shelx_estimated_absorpt_t_min 0.955
_shelx_estimated_absorpt_t_max 0.995

loop_
_space_group_symop_operation_xyz
'x, y, z'
'-x+1/2, -y, z+1/2'
'-x, y+1/2, -z+1/2'
'x+1/2, -y+1/2, -z'
'-x, -y, -z'
'x-1/2, y, -z-1/2'
'x, -y-1/2, z-1/2'
'-x-1/2, y-1/2, z'

loop_
_atom_site_type_symbol
_atom_site_label
_atom_site_fract_x
_atom_site_fract_y
_atom_site_fract_z
_atom_site_U_iso_or_equiv
_atom_site_adp_type
_atom_site_calc_flag
_atom_site_occupancy
O O12 0.67375(11) 0.32986(16) 0.53007(4) 0.0374(4) Uani d 1
O O14 0.56063(13) 0.13497(17) 0.48138(5) 0.0433(4) Uani d 1
N N2 0.51402(15) 0.8855(2) 0.42476(5) 0.0347(4) Uani d 1
N N1 0.49999(14) 0.9151(2) 0.38046(5) 0.0384(4) Uani d 1
O O22 0.29208(18) 0.8202(3) 0.35137(6) 0.0677(5) Uani d 1
O O21 0.64259(19) 1.0090(3) 0.18438(6) 0.0803(7) Uani d 1
C C8 0.63357(15) 0.3973(2) 0.49290(6) 0.0287(4) Uani d 1
C C9 0.57465(16) 0.2905(2) 0.46661(6) 0.0306(4) Uani d 1
C C7 0.64750(15) 0.5586(2) 0.48084(6) 0.0298(4) Uani d 1
H H7 0.686502 0.629245 0.498546 0.036 Uiso calc 1
C C6 0.60392(16) 0.6168(2) 0.44254(6) 0.0312(4) Uani d 1
C C11 0.54679(16) 0.5094(2) 0.41631(6) 0.0346(5) Uani d 1
H H11 0.517910 0.546425 0.390526 0.042 Uiso calc 1
C C3 0.61976(16) 0.7953(2) 0.43154(7) 0.0348(5) Uani d 1
H H3 0.660239 0.848056 0.454879 0.042 Uiso calc 1
C C10 0.53234(17) 0.3472(2) 0.42823(6) 0.0354(5) Uani d 1
H H10 0.494061 0.276326 0.410349 0.042 Uiso calc 1
C C5 0.59163(17) 0.8914(2) 0.36073(7) 0.0376(5) Uani d 1
C C15 0.60588(19) 0.9252(3) 0.31515(7) 0.0431(5) Uani d 1
C C4 0.68056(18) 0.8284(3) 0.38953(7) 0.0450(6) Uani d 1
H H4A 0.738080 0.909351 0.393418 0.054 Uiso calc 1
H H4B 0.712858 0.728975 0.378196 0.054 Uiso calc 1
C C13 0.7444(2) 0.4300(3) 0.55573(7) 0.0482(6) Uani d 1
H H13A 0.803642 0.471013 0.538454 0.072 Uiso calc 1
H H13B 0.773932 0.366112 0.578791 0.072 Uiso calc 1
H H13C 0.703076 0.520021 0.567146 0.072 Uiso calc 1
C C16 0.6949(2) 0.8613(3) 0.29308(8) 0.0574(7) Uani d 1
H H16 0.746563 0.798987 0.307775 0.069 Uiso calc 1
C C18 0.6333(2) 0.9799(3) 0.22753(8) 0.0597(7) Uani d 1
C C20 0.5313(2) 1.0207(3) 0.29215(8) 0.0615(7) Uani d 1
H H20 0.471444 1.067128 0.306189 0.074 Uiso calc 1
C C17 0.7088(2) 0.8877(3) 0.24971(8) 0.0654(8) Uani d 1
H H17 0.769099 0.843147 0.235584 0.079 Uiso calc 1
C C19 0.5450(2) 1.0475(4) 0.24884(8) 0.0723(9) Uani d 1
H H19 0.494359 1.111272 0.234017 0.087 Uiso calc 1
H H2 0.4564(18) 0.832(3) 0.4332(7) 0.042(6) Uiso d 1
H H22A 0.317(3) 0.729(5) 0.3380(11) 0.109(14) Uiso d 1
H H22B 0.364(3) 0.867(4) 0.3581(10) 0.106(12) Uiso d 1
H H14 0.533(2) 0.072(4) 0.4599(9) 0.082(10) Uiso d 1
H H21 0.705(3) 0.949(5) 0.1719(12) 0.130(14) Uiso d 1

loop_
_atom_site_aniso_label
_atom_site_aniso_U_11
_atom_site_aniso_U_22
_atom_site_aniso_U_33
_atom_site_aniso_U_12
_atom_site_aniso_U_13
_atom_site_aniso_U_23
O12 0.0429(8) 0.0318(7) 0.0375(8) -0.0015(6) -0.0074(6) 0.0036(6)
O14 0.0619(10) 0.0250(8) 0.0429(9) -0.0082(7) -0.0049(8) 0.0019(7)
N2 0.0417(10) 0.0297(9) 0.0329(9) 0.0003(8) -0.0026(8) 0.0031(8)
N1 0.0431(10) 0.0380(10) 0.0340(9) 0.0041(8) -0.0045(8) 0.0021(8)
O22 0.0638(13) 0.0794(14) 0.0599(12) 0.0010(11) -0.0157(10) -0.0056(11)
O21 0.0997(17) 0.0965(16) 0.0446(11) 0.0282(13) 0.0183(11) 0.0222(11)
C8 0.0293(10) 0.0280(10) 0.0289(10) 0.0025(8) 0.0020(8) 0.0011(8)
C9 0.0316(10) 0.0238(9) 0.0365(11) 0.0002(8) 0.0038(9) 0.0004(8)
C7 0.0300(10) 0.0264(10) 0.0331(11) -0.0013(8) -0.0015(8) -0.0024(8)
C6 0.0329(10) 0.0271(10) 0.0336(11) -0.0006(8) 0.0003(8) 0.0001(9)
C11 0.0368(11) 0.0342(11) 0.0329(11) 0.0002(9) -0.0044(9) 0.0028(9)
C3 0.0360(11) 0.0297(10) 0.0387(12) -0.0042(8) -0.0078(9) 0.0049(9)
C10 0.0400(11) 0.0308(11) 0.0353(11) -0.0049(9) -0.0016(9) -0.0054(9)
C5 0.0411(12) 0.0316(11) 0.0402(12) -0.0015(9) -0.0009(10) 0.0040(9)
C15 0.0464(13) 0.0430(12) 0.0400(12) 0.0030(10) 0.0018(10) 0.0069(10)
C4 0.0384(12) 0.0435(12) 0.0531(14) -0.0057(9) -0.0008(10) 0.0162(11)
C13 0.0535(14) 0.0481(13) 0.0430(13) -0.0083(11) -0.0160(11) 0.0040(11)
C16 0.0575(16) 0.0672(17) 0.0476(14) 0.0172(13) 0.0071(12) 0.0136(13)
C18 0.0713(18) 0.0653(17) 0.0426(14) 0.0109(14) 0.0114(13) 0.0133(13)
C20 0.0671(17) 0.0702(18) 0.0473(14) 0.0255(14) 0.0129(13) 0.0154(13)
C17 0.0643(17) 0.0809(19) 0.0511(15) 0.0235(15) 0.0170(13) 0.0109(15)
C19 0.079(2) 0.089(2) 0.0490(15) 0.0365(17) 0.0091(14) 0.0240(15)

loop_
_atom_type_symbol
_atom_type_description
_atom_type_scat_dispersion_real
_atom_type_scat_dispersion_imag
_atom_type_scat_source
C C 0.0033 0.0016 'International Tables Vol C Tables 4.2.6.8 and 6.1.1.4'
H H 0.0000 0.0000 'International Tables Vol C Tables 4.2.6.8 and 6.1.1.4'
N N 0.0061 0.0033 'International Tables Vol C Tables 4.2.6.8 and 6.1.1.4'
O O 0.0106 0.0060 'International Tables Vol C Tables 4.2.6.8 and 6.1.1.4'

loop_
_geom_angle_atom_site_label_1
_geom_angle_atom_site_label_2
_geom_angle_atom_site_label_3
_geom_angle
C8 O12 C13 117.18(15)
C9 O14 H14 108.7(18)
N1 N2 C3 109.04(16)
N1 N2 H2 106.6(14)
C3 N2 H2 113.6(14)
C5 N1 N2 109.81(17)
H22A O22 H22B 97(3)
C18 O21 H21 112(2)
O12 C8 C9 115.37(16)
O12 C8 C7 124.70(17)
C7 C8 C9 119.93(17)
O14 C9 C8 116.60(17)
O14 C9 C10 124.02(18)
C10 C9 C8 119.36(17)
C8 C7 H7 119.5
C8 C7 C6 120.92(18)
C6 C7 H7 119.5
C7 C6 C3 118.49(17)
C11 C6 C7 118.83(17)
C11 C6 C3 122.68(17)
C6 C11 H11 119.7
C6 C11 C10 120.59(18)
C10 C11 H11 119.7
N2 C3 C6 113.52(16)
N2 C3 H3 108.6
N2 C3 C4 101.83(15)
C6 C3 H3 108.6
C6 C3 C4 115.28(17)
C4 C3 H3 108.6
C9 C10 C11 120.36(18)
C9 C10 H10 119.8
C11 C10 H10 119.8
N1 C5 C15 122.76(19)
N1 C5 C4 112.78(18)
C15 C5 C4 124.46(19)
C16 C15 C5 120.5(2)
C16 C15 C20 117.4(2)
C20 C15 C5 122.1(2)
C3 C4 H4A 111.1
C3 C4 H4B 111.1
C5 C4 C3 103.23(17)
C5 C4 H4A 111.1
C5 C4 H4B 111.1
H4A C4 H4B 109.1
O12 C13 H13A 109.5
O12 C13 H13B 109.5
O12 C13 H13C 109.5
H13A C13 H13B 109.5
H13A C13 H13C 109.5
H13B C13 H13C 109.5
C15 C16 H16 119.2
C17 C16 C15 121.7(2)
C17 C16 H16 119.2
O21 C18 C17 122.4(2)
O21 C18 C19 118.0(2)
C17 C18 C19 119.7(2)
C15 C20 H20 119.5
C19 C20 C15 121.0(2)
C19 C20 H20 119.5
C16 C17 H17 120.0
C18 C17 C16 119.9(2)
C18 C17 H17 120.0
C18 C19 C20 120.3(2)
C18 C19 H19 119.9
C20 C19 H19 119.9

loop_
_geom_bond_atom_site_label_1
_geom_bond_atom_site_label_2
_geom_bond_distance
O12 C8 1.376(2)
O12 C13 1.432(2)
O14 C9 1.364(2)
O14 H14 0.91(3)
N2 N1 1.417(2)
N2 C3 1.496(3)
N2 H2 0.87(2)
N1 C5 1.287(3)
O22 H22A 0.91(4)
O22 H22B 0.98(4)
O21 C18 1.375(3)
O21 H21 0.98(4)
C8 C9 1.397(3)
C8 C7 1.383(3)
C9 C10 1.386(3)
C7 H7 0.9300
C7 C6 1.393(3)
C6 C11 1.387(3)
C6 C3 1.513(3)
C11 H11 0.9300
C11 C10 1.389(3)
C3 H3 0.9800
C3 C4 1.531(3)
C10 H10 0.9300
C5 C15 1.462(3)
C5 C4 1.498(3)
C15 C16 1.385(3)
C15 C20 1.396(3)
C4 H4A 0.9700
C4 H4B 0.9700
C13 H13A 0.9600
C13 H13B 0.9600
C13 H13C 0.9600
C16 H16 0.9300
C16 C17 1.384(3)
C18 C17 1.375(3)
C18 C19 1.379(3)
C20 H20 0.9300
C20 C19 1.382(3)
C17 H17 0.9300
C19 H19 0.9300

loop_
_geom_hbond_atom_site_label_D
_geom_hbond_atom_site_label_H
_geom_hbond_atom_site_label_A
_geom_hbond_site_symmetry_D
_geom_hbond_site_symmetry_H
_geom_hbond_site_symmetry_A
_geom_hbond_distance_DH
_geom_hbond_distance_HA
_geom_hbond_distance_DA
_geom_hbond_angle_DHA
_geom_hbond_publ_flag
N2 H2 O12 1_555 1_555 5_666 0.87(2) 2.36(2) 3.209(2) 167(2) y
O14 H14 N2 1_555 1_555 1_545 0.91(3) 1.89(3) 2.760(2) 158(3) y
O21 H21 O22 1_555 1_555 6_656 0.98(4) 1.66(4) 2.633(3) 169(4) y
O22 H22A O21 1_555 1_555 3_645 0.91(4) 1.99(4) 2.891(3) 171(3) y
O22 H22B N1 1_555 1_555 1_555 0.98(4) 1.84(4) 2.794(3) 166(3) y
C7 H7 O12 1_555 1_555 8_765 0.93 2.56 3.465(2) 165 y

loop_
_geom_torsion_atom_site_label_1
_geom_torsion_atom_site_label_2
_geom_torsion_atom_site_label_3
_geom_torsion_atom_site_label_4
_geom_torsion
O12 C8 C9 O14 2.2(2)
O12 C8 C9 C10 -179.16(17)
O12 C8 C7 C6 180.00(17)
O14 C9 C10 C11 177.47(18)
N2 N1 C5 C15 -174.82(18)
N2 N1 C5 C4 4.4(2)
N2 C3 C4 C5 -14.9(2)
N1 N2 C3 C6 -106.21(19)
N1 N2 C3 C4 18.3(2)
N1 C5 C15 C16 -163.9(2)
N1 C5 C15 C20 15.7(3)
N1 C5 C4 C3 7.3(2)
O21 C18 C17 C16 -179.5(3)
O21 C18 C19 C20 179.4(3)
C8 C9 C10 C11 -1.1(3)
C8 C7 C6 C11 -0.6(3)
C8 C7 C6 C3 178.69(17)
C9 C8 C7 C6 -0.3(3)
C7 C8 C9 O14 -177.51(17)
C7 C8 C9 C10 1.1(3)
C7 C6 C11 C10 0.6(3)
C7 C6 C3 N2 -121.91(19)
C7 C6 C3 C4 121.2(2)
C6 C11 C10 C9 0.2(3)
C6 C3 C4 C5 108.50(19)
C11 C6 C3 N2 57.3(3)
C11 C6 C3 C4 -59.6(3)
C3 N2 N1 C5 -15.0(2)
C3 C6 C11 C10 -178.59(18)
C5 C15 C16 C17 178.3(2)
C5 C15 C20 C19 -178.3(3)
C15 C5 C4 C3 -173.42(19)
C15 C16 C17 C18 0.2(4)
C15 C20 C19 C18 -0.1(5)
C4 C5 C15 C16 17.0(3)
C4 C5 C15 C20 -163.5(2)
C13 O12 C8 C9 173.54(18)
C13 O12 C8 C7 -6.8(3)
C16 C15 C20 C19 1.2(4)
C20 C15 C16 C17 -1.3(4)
C17 C18 C19 C20 -1.0(5)
C19 C18 C17 C16 0.9(5)

_cod_database_fobs_code 2243127
